data_2239286
loop_
_publ_author_name
'Devaru, Venkatesh B.'
'Katagi, K. S.'
'Kotresh, O.'
'Arunkashi, H. K.'
'Devarajegowda, H. C.'

_publ_section_title
;
 <i>N</i>-(6-Chloro-1-methyl-1<i>H</i>-imidazo[4,5-<i>c</i>]pyridin-4-yl)benzenesulfonamide
;
_journal_coeditor_code HB7208
_journal_issue 4
_journal_name_full 'Acta Crystallographica Section E'
_journal_page_first o445
_journal_paper_doi 10.1107/S1600536814005388
_journal_volume 70
_journal_year 2014
_chemical_formula_iupac 'C13 H11 Cl N4 O2 S'
_chemical_formula_moiety 'C13 H11 Cl N4 O2 S'
_chemical_formula_sum 'C13 H11 Cl N4 O2 S'
_chemical_formula_weight 322.77
_chemical_melting_point 376
_chemical_name_systematic <i>N</i>-(6-Chloro-1-methyl-1<i>H</i>-imidazo[4,5-<i>c</i>]pyridin-4-yl)benzenesulfonamide
_space_group_IT_number 14
_symmetry_cell_setting monoclinic
_symmetry_space_group_name_Hall '-P 2ybc'
_symmetry_space_group_name_H-M 'P 1 21/c 1'
_atom_sites_solution_hydrogens geom
_atom_sites_solution_primary direct
_atom_sites_solution_secondary difmap
_audit_creation_method SHELXL-97
_cell_angle_alpha 90.00
_cell_angle_beta 95.127(3)
_cell_angle_gamma 90.00
_cell_formula_units_Z 8
_cell_length_a 13.1045(4)
_cell_length_b 14.7259(5)
_cell_length_c 14.6953(6)
_cell_measurement_reflns_used 4972
_cell_measurement_temperature 293(2)
_cell_measurement_theta_max 25.00
_cell_measurement_theta_min 2.77
_cell_volume 2824.49(17)
_computing_cell_refinement 'SAINT (Bruker, 2001)'
_computing_data_collection 'SMART (Bruker, 2001)'
_computing_data_reduction 'SAINT (Bruker, 2001)'
_computing_molecular_graphics 'ORTEP-3 for Windows (Farrugia, 2012)'
_computing_publication_material 'SHELXL97 (Sheldrick, 2008)'
_computing_structure_refinement 'SHELXL97 (Sheldrick, 2008)'
_computing_structure_solution 'SHELXS97 (Sheldrick, 2008)'
_diffrn_ambient_temperature 293(2)
_diffrn_measured_fraction_theta_full 0.999
_diffrn_measured_fraction_theta_max 0.999
_diffrn_measurement_device_type 'Bruker SMART CCD'
_diffrn_measurement_method '\w and \f scans'
_diffrn_radiation_monochromator graphite
_diffrn_radiation_source 'fine-focus sealed tube'
_diffrn_radiation_type MoK\a
_diffrn_radiation_wavelength 0.71073
_diffrn_reflns_av_R_equivalents 0.0308
_diffrn_reflns_av_sigmaI/netI 0.0291
_diffrn_reflns_limit_h_max 15
_diffrn_reflns_limit_h_min -15
_diffrn_reflns_limit_k_max 17
_diffrn_reflns_limit_k_min -17
_diffrn_reflns_limit_l_max 17
_diffrn_reflns_limit_l_min -17
_diffrn_reflns_number 16038
_diffrn_reflns_theta_full 25.00
_diffrn_reflns_theta_max 25.00
_diffrn_reflns_theta_min 2.77
_exptl_absorpt_coefficient_mu 0.428
_exptl_absorpt_correction_T_max 1.0000
_exptl_absorpt_correction_T_min 0.7700
_exptl_absorpt_correction_type multi-scan
_exptl_absorpt_process_details '(SADABS; Bruker, 2001)'
_exptl_crystal_colour colourless
_exptl_crystal_density_diffrn 1.518
_exptl_crystal_density_method 'not measured'
_exptl_crystal_description Plate
_exptl_crystal_F_000 1328
_exptl_crystal_size_max 0.24
_exptl_crystal_size_mid 0.20
_exptl_crystal_size_min 0.12
_refine_diff_density_max 0.303
_refine_diff_density_min -0.306
_refine_ls_extinction_method none
_refine_ls_goodness_of_fit_ref 1.039
_refine_ls_hydrogen_treatment constr
_refine_ls_matrix_type full
_refine_ls_number_parameters 379
_refine_ls_number_reflns 4972
_refine_ls_number_restraints 0
_refine_ls_restrained_S_all 1.039
_refine_ls_R_factor_all 0.0481
_refine_ls_R_factor_gt 0.0339
_refine_ls_shift/su_max 0.001
_refine_ls_shift/su_mean 0.000
_refine_ls_structure_factor_coef Fsqd
_refine_ls_weighting_details 'calc w=1/[\s^2^(Fo^2^)+(0.0619P)^2^] where P=(Fo^2^+2Fc^2^)/3'
_refine_ls_weighting_scheme calc
_refine_ls_wR_factor_gt 0.0939
_refine_ls_wR_factor_ref 0.0976
_reflns_number_gt 3759
_reflns_number_total 4972
_reflns_threshold_expression I>2\s(I)
_cod_data_source_file hb7208sup1.cif
_cod_data_source_block I
_cod_original_sg_symbol_H-M 'P 21/c'
_cod_database_code 2239286
_cod_database_fobs_code 2239286

loop_
_symmetry_equiv_pos_as_xyz
'x, y, z'
'-x, y+1/2, -z+1/2'
'-x, -y, -z'
'x, -y-1/2, z-1/2'

loop_
_atom_site_type_symbol
_atom_site_label
_atom_site_fract_x
_atom_site_fract_y
_atom_site_fract_z
_atom_site_U_iso_or_equiv
_atom_site_adp_type
_atom_site_calc_flag
_atom_site_refinement_flags
_atom_site_occupancy
_atom_site_symmetry_multiplicity
Cl Cl1A 0.20678(5) 0.52370(5) 0.40718(5) 0.06025(19) Uani d . 1 1
Cl Cl1B 0.93941(5) 0.41848(4) 0.38570(5) 0.05977(19) Uani d . 1 1
S S2A 0.28936(4) 0.22270(3) 0.58582(4) 0.03821(16) Uani d . 1 1
S S2B 0.70463(4) 0.13503(3) 0.40663(4) 0.03622(15) Uani d . 1 1
O O3A 0.26710(11) 0.21724(10) 0.48964(11) 0.0500(4) Uani d . 1 1
O O3B 0.70151(13) 0.19837(10) 0.47946(11) 0.0522(4) Uani d . 1 1
O O4A 0.32556(11) 0.14347(9) 0.63449(13) 0.0562(5) Uani d . 1 1
O O4B 0.63810(11) 0.05785(9) 0.40271(11) 0.0461(4) Uani d . 1 1
N N5A 0.51992(13) 0.58429(10) 0.64248(12) 0.0357(4) Uani d . 1 1
N N5B 0.62508(13) 0.45541(11) 0.14780(12) 0.0369(4) Uani d . 1 1
N N6A 0.30372(12) 0.41345(11) 0.52175(12) 0.0371(4) Uani d . 1 1
N N6B 0.79517(13) 0.30202(11) 0.33564(12) 0.0376(4) Uani d . 1 1
N N7A 0.37871(13) 0.29776(10) 0.61344(13) 0.0439(5) Uani d . 1 1
H H7A 0.4314 0.2801 0.6480 0.053 Uiso calc R 1 1
N N7B 0.67403(13) 0.18711(11) 0.30975(12) 0.0394(4) Uani d . 1 1
H H7B 0.6335 0.1599 0.2693 0.047 Uiso calc R 1 1
N N8A 0.52770(13) 0.43954(10) 0.69189(12) 0.0360(4) Uani d . 1 1
N N8B 0.56595(12) 0.31475(11) 0.16965(12) 0.0364(4) Uani d . 1 1
C C9A 0.17905(15) 0.26081(13) 0.63400(15) 0.0354(5) Uani d . 1 1
C C9B 0.83185(15) 0.09728(13) 0.40267(14) 0.0354(5) Uani d . 1 1
C C10A 0.1679(2) 0.23876(17) 0.72382(18) 0.0609(7) Uani d . 1 1
H H10A 0.2202 0.2094 0.7593 0.073 Uiso calc R 1 1
C C10B 0.91108(18) 0.14379(15) 0.44983(16) 0.0482(6) Uani d . 1 1
H H10B 0.8982 0.1949 0.4842 0.058 Uiso calc R 1 1
C C11A 0.0783(3) 0.2610(2) 0.7596(2) 0.0800(9) Uani d . 1 1
H H11A 0.0695 0.2463 0.8200 0.096 Uiso calc R 1 1
C C11B 1.01033(19) 0.11297(18) 0.44508(19) 0.0594(7) Uani d . 1 1
H H11B 1.0645 0.1433 0.4771 0.071 Uiso calc R 1 1
C C12A 0.0013(2) 0.30470(19) 0.7073(2) 0.0755(9) Uani d . 1 1
H H12A -0.0596 0.3187 0.7321 0.091 Uiso calc R 1 1
C C12B 1.0294(2) 0.03867(19) 0.39389(19) 0.0615(7) Uani d . 1 1
H H12B 1.0964 0.0189 0.3909 0.074 Uiso calc R 1 1
C C13A 0.01382(19) 0.32755(18) 0.6197(2) 0.0641(7) Uani d . 1 1
H H13A -0.0383 0.3579 0.5849 0.077 Uiso calc R 1 1
C C13B 0.9501(2) -0.00710(18) 0.34674(18) 0.0577(7) Uani d . 1 1
H H13B 0.9635 -0.0576 0.3117 0.069 Uiso calc R 1 1
C C14A 0.10334(16) 0.30612(15) 0.58193(17) 0.0458(6) Uani d . 1 1
H H14A 0.1122 0.3222 0.5219 0.055 Uiso calc R 1 1
C C14B 0.85071(18) 0.02174(14) 0.35123(16) 0.0458(6) Uani d . 1 1
H H14B 0.7968 -0.0094 0.3198 0.055 Uiso calc R 1 1
C C15A 0.37606(14) 0.38857(12) 0.58513(14) 0.0318(4) Uani d . 1 1
C C15B 0.71004(15) 0.27352(12) 0.28880(13) 0.0321(5) Uani d . 1 1
C C16A 0.30231(16) 0.50038(14) 0.49461(15) 0.0378(5) Uani d . 1 1
C C16B 0.82753(15) 0.38663(14) 0.32074(14) 0.0376(5) Uani d . 1 1
C C17A 0.36691(15) 0.56812(13) 0.52574(14) 0.0356(5) Uani d . 1 1
H H17A 0.3617 0.6274 0.5041 0.043 Uiso calc R 1 1
C C17B 0.78186(16) 0.44845(13) 0.26077(14) 0.0367(5) Uani d . 1 1
H H17B 0.8070 0.5069 0.2538 0.044 Uiso calc R 1 1
C C18A 0.44159(15) 0.54000(12) 0.59313(13) 0.0298(4) Uani d . 1 1
C C18B 0.69432(14) 0.41563(13) 0.21132(13) 0.0317(4) Uani d . 1 1
C C19A 0.44741(14) 0.45033(12) 0.62405(13) 0.0290(4) Uani d . 1 1
C C19B 0.65665(14) 0.32852(12) 0.22385(13) 0.0309(4) Uani d . 1 1
C C20A 0.56688(17) 0.52153(13) 0.69992(15) 0.0386(5) Uani d . 1 1
H H20A 0.6223 0.5356 0.7415 0.046 Uiso calc R 1 1
C C20B 0.55180(16) 0.39220(14) 0.12623(15) 0.0401(5) Uani d . 1 1
H H20B 0.4959 0.4029 0.0840 0.048 Uiso calc R 1 1
C C21A 0.54967(18) 0.67998(13) 0.63396(16) 0.0468(6) Uani d . 1 1
H H21A 0.5035 0.7092 0.5887 0.070 Uiso calc R 1 1
H H21B 0.6182 0.6833 0.6159 0.070 Uiso calc R 1 1
H H21C 0.5467 0.7099 0.6917 0.070 Uiso calc R 1 1
C C21B 0.62941(19) 0.54775(14) 0.11289(18) 0.0530(6) Uani d . 1 1
H H21D 0.6901 0.5772 0.1399 0.080 Uiso calc R 1 1
H H21E 0.5700 0.5808 0.1280 0.080 Uiso calc R 1 1
H H21F 0.6310 0.5461 0.0477 0.080 Uiso calc R 1 1

loop_
_atom_site_aniso_label
_atom_site_aniso_U_11
_atom_site_aniso_U_22
_atom_site_aniso_U_33
_atom_site_aniso_U_12
_atom_site_aniso_U_13
_atom_site_aniso_U_23
Cl1A 0.0494(4) 0.0661(4) 0.0616(4) 0.0194(3) -0.0152(3) 0.0047(3)
Cl1B 0.0511(4) 0.0597(4) 0.0645(4) -0.0155(3) -0.0170(3) 0.0071(3)
S2A 0.0297(3) 0.0228(3) 0.0614(4) -0.0001(2) -0.0003(2) -0.0053(2)
S2B 0.0421(3) 0.0276(3) 0.0390(3) -0.0011(2) 0.0037(2) 0.0059(2)
O3A 0.0468(9) 0.0467(9) 0.0569(11) -0.0055(7) 0.0075(8) -0.0219(7)
O3B 0.0701(11) 0.0442(9) 0.0439(10) -0.0004(8) 0.0137(8) -0.0035(7)
O4A 0.0366(8) 0.0248(7) 0.1057(14) 0.0018(6) -0.0022(9) 0.0105(8)
O4B 0.0462(9) 0.0344(8) 0.0572(10) -0.0067(7) 0.0017(8) 0.0130(7)
N5A 0.0416(10) 0.0235(8) 0.0423(11) -0.0050(7) 0.0055(8) -0.0038(7)
N5B 0.0379(10) 0.0332(9) 0.0396(10) 0.0005(8) 0.0031(8) 0.0124(8)
N6A 0.0325(9) 0.0314(9) 0.0467(11) 0.0043(7) -0.0009(8) -0.0028(8)
N6B 0.0372(10) 0.0336(9) 0.0413(11) -0.0010(8) -0.0012(8) 0.0063(7)
N7A 0.0336(9) 0.0254(9) 0.0695(14) -0.0021(7) -0.0125(9) 0.0058(8)
N7B 0.0438(10) 0.0285(9) 0.0437(11) -0.0036(8) -0.0083(8) 0.0071(7)
N8A 0.0404(10) 0.0297(9) 0.0372(10) -0.0031(7) 0.0001(8) -0.0019(7)
N8B 0.0340(9) 0.0362(9) 0.0387(10) -0.0022(8) 0.0012(8) 0.0083(8)
C9A 0.0366(11) 0.0258(10) 0.0434(13) -0.0020(9) 0.0016(10) -0.0051(9)
C9B 0.0400(11) 0.0297(10) 0.0356(12) -0.0018(9) -0.0016(9) 0.0104(9)
C10A 0.0735(18) 0.0581(15) 0.0509(17) 0.0107(14) 0.0045(14) 0.0047(12)
C10B 0.0552(15) 0.0413(12) 0.0451(14) -0.0063(11) -0.0117(11) 0.0010(10)
C11A 0.112(3) 0.075(2) 0.059(2) 0.0138(19) 0.0413(19) 0.0038(15)
C11B 0.0455(14) 0.0673(17) 0.0621(18) -0.0127(13) -0.0139(12) 0.0145(14)
C12A 0.070(2) 0.0649(18) 0.098(3) 0.0096(15) 0.0439(19) -0.0142(17)
C12B 0.0413(14) 0.0714(18) 0.072(2) 0.0066(13) 0.0078(13) 0.0200(15)
C13A 0.0477(15) 0.0657(17) 0.080(2) 0.0208(13) 0.0115(14) -0.0072(15)
C13B 0.0556(16) 0.0572(15) 0.0608(17) 0.0078(13) 0.0083(13) -0.0008(13)
C14A 0.0399(12) 0.0465(13) 0.0508(15) 0.0105(10) 0.0024(11) -0.0005(11)
C14B 0.0480(14) 0.0406(12) 0.0478(14) -0.0033(10) -0.0011(11) -0.0016(10)
C15A 0.0319(10) 0.0243(9) 0.0393(12) 0.0022(8) 0.0044(9) -0.0036(8)
C15B 0.0335(11) 0.0271(10) 0.0362(12) 0.0017(9) 0.0061(9) 0.0040(8)
C16A 0.0350(11) 0.0386(12) 0.0394(13) 0.0117(10) 0.0013(10) -0.0018(9)
C16B 0.0346(11) 0.0399(12) 0.0381(13) -0.0043(9) 0.0028(9) 0.0002(9)
C17A 0.0401(11) 0.0287(10) 0.0394(12) 0.0078(9) 0.0106(10) 0.0025(9)
C17B 0.0390(11) 0.0317(10) 0.0400(13) -0.0066(9) 0.0065(10) 0.0053(9)
C18A 0.0345(11) 0.0264(10) 0.0301(11) 0.0021(8) 0.0117(9) -0.0037(8)
C18B 0.0344(10) 0.0299(10) 0.0318(11) 0.0005(9) 0.0092(9) 0.0065(8)
C19A 0.0310(10) 0.0269(10) 0.0297(11) 0.0007(8) 0.0063(9) -0.0019(8)
C19B 0.0306(10) 0.0298(10) 0.0330(12) 0.0012(8) 0.0066(9) 0.0024(8)
C20A 0.0412(12) 0.0351(11) 0.0379(13) -0.0038(9) -0.0044(10) -0.0052(9)
C20B 0.0350(11) 0.0429(12) 0.0412(13) -0.0033(10) -0.0034(10) 0.0116(10)
C21A 0.0570(14) 0.0276(11) 0.0568(15) -0.0101(10) 0.0108(12) -0.0030(10)
C21B 0.0605(15) 0.0373(12) 0.0606(16) -0.0016(11) 0.0013(13) 0.0230(11)

loop_
_atom_type_symbol
_atom_type_description
_atom_type_scat_dispersion_real
_atom_type_scat_dispersion_imag
_atom_type_scat_source
C C 0.0033 0.0016 'International Tables Vol C Tables 4.2.6.8 and 6.1.1.4'
H H 0.0000 0.0000 'International Tables Vol C Tables 4.2.6.8 and 6.1.1.4'
Cl Cl 0.1484 0.1585 'International Tables Vol C Tables 4.2.6.8 and 6.1.1.4'
N N 0.0061 0.0033 'International Tables Vol C Tables 4.2.6.8 and 6.1.1.4'
O O 0.0106 0.0060 'International Tables Vol C Tables 4.2.6.8 and 6.1.1.4'
S S 0.1246 0.1234 'International Tables Vol C Tables 4.2.6.8 and 6.1.1.4'

loop_
_geom_angle_atom_site_label_1
_geom_angle_atom_site_label_2
_geom_angle_atom_site_label_3
_geom_angle
O3A S2A O4A 118.82(10)
O3A S2A N7A 111.37(10)
O4A S2A N7A 103.28(9)
O3A S2A C9A 108.41(10)
O4A S2A C9A 107.92(10)
N7A S2A C9A 106.31(9)
O3B S2B O4B 119.51(9)
O3B S2B N7B 109.03(9)
O4B S2B N7B 103.68(9)
O3B S2B C9B 108.80(10)
O4B S2B C9B 108.84(9)
N7B S2B C9B 106.16(9)
C20A N5A C18A 106.34(15)
C20A N5A C21A 126.50(18)
C18A N5A C21A 127.14(18)
C20B N5B C18B 106.11(15)
C20B N5B C21B 127.47(19)
C18B N5B C21B 126.40(18)
C15A N6A C16A 117.71(17)
C15B N6B C16B 118.25(18)
C15A N7A S2A 125.03(15)
C15A N7A H7A 117.5
S2A N7A H7A 117.5
C15B N7B S2B 123.79(15)
C15B N7B H7B 118.1
S2B N7B H7B 118.1
C20A N8A C19A 102.94(16)
C20B N8B C19B 103.25(16)
C14A C9A C10A 121.0(2)
C14A C9A S2A 120.72(17)
C10A C9A S2A 118.14(18)
C10B C9B C14B 120.8(2)
C10B C9B S2B 119.93(17)
C14B C9B S2B 119.24(16)
C11A C10A C9A 118.7(3)
C11A C10A H10A 120.7
C9A C10A H10A 120.7
C9B C10B C11B 118.7(2)
C9B C10B H10B 120.6
C11B C10B H10B 120.6
C10A C11A C12A 120.6(3)
C10A C11A H11A 119.7
C12A C11A H11A 119.7
C12B C11B C10B 120.6(2)
C12B C11B H11B 119.7
C10B C11B H11B 119.7
C13A C12A C11A 120.2(2)
C13A C12A H12A 119.9
C11A C12A H12A 119.9
C11B C12B C13B 120.3(2)
C11B C12B H12B 119.8
C13B C12B H12B 119.8
C12A C13A C14A 120.4(3)
C12A C13A H13A 119.8
C14A C13A H13A 119.8
C12B C13B C14B 120.0(2)
C12B C13B H13B 120.0
C14B C13B H13B 120.0
C9A C14A C13A 119.1(2)
C9A C14A H14A 120.5
C13A C14A H14A 120.5
C9B C14B C13B 119.4(2)
C9B C14B H14B 120.3
C13B C14B H14B 120.3
N6A C15A C19A 121.52(17)
N6A C15A N7A 118.16(17)
C19A C15A N7A 120.32(18)
N6B C15B C19B 121.33(17)
N6B C15B N7B 117.25(17)
C19B C15B N7B 121.38(18)
N6A C16A C17A 127.47(19)
N6A C16A Cl1A 113.37(16)
C17A C16A Cl1A 119.14(16)
N6B C16B C17B 126.69(19)
N6B C16B Cl1B 115.09(16)
C17B C16B Cl1B 118.22(15)
C16A C17A C18A 113.45(18)
C16A C17A H17A 123.3
C18A C17A H17A 123.3
C16B C17B C18B 113.53(18)
C16B C17B H17B 123.2
C18B C17B H17B 123.2
N5A C18A C17A 133.00(17)
N5A C18A C19A 105.18(17)
C17A C18A C19A 121.82(18)
N5B C18B C17B 132.22(17)
N5B C18B C19B 105.20(17)
C17B C18B C19B 122.51(18)
N8A C19A C15A 131.09(17)
N8A C19A C18A 110.89(17)
C15A C19A C18A 118.02(18)
N8B C19B C18B 110.79(17)
N8B C19B C15B 131.45(17)
C18B C19B C15B 117.66(18)
N8A C20A N5A 114.65(19)
N8A C20A H20A 122.7
N5A C20A H20A 122.7
N8B C20B N5B 114.65(18)
N8B C20B H20B 122.7
N5B C20B H20B 122.7
N5A C21A H21A 109.5
N5A C21A H21B 109.5
H21A C21A H21B 109.5
N5A C21A H21C 109.5
H21A C21A H21C 109.5
H21B C21A H21C 109.5
N5B C21B H21D 109.5
N5B C21B H21E 109.5
H21D C21B H21E 109.5
N5B C21B H21F 109.5
H21D C21B H21F 109.5
H21E C21B H21F 109.5

loop_
_geom_bond_atom_site_label_1
_geom_bond_atom_site_label_2
_geom_bond_distance
Cl1A C16A 1.746(2)
Cl1B C16B 1.741(2)
S2A O3A 1.4198(17)
S2A O4A 1.4273(15)
S2A N7A 1.6347(17)
S2A C9A 1.757(2)
S2B O3B 1.4230(16)
S2B O4B 1.4305(14)
S2B N7B 1.6352(17)
S2B C9B 1.763(2)
N5A C20A 1.361(3)
N5A C18A 1.368(2)
N5A C21A 1.470(2)
N5B C20B 1.354(3)
N5B C18B 1.374(2)
N5B C21B 1.456(2)
N6A C15A 1.320(2)
N6A C16A 1.341(3)
N6B C15B 1.326(3)
N6B C16B 1.340(2)
N7A C15A 1.400(2)
N7A H7A 0.8600
N7B C15B 1.401(2)
N7B H7B 0.8600
N8A C20A 1.313(2)
N8A C19A 1.392(3)
N8B C20B 1.312(2)
N8B C19B 1.385(2)
C9A C14A 1.371(3)
C9A C10A 1.380(3)
C9B C10B 1.378(3)
C9B C14B 1.380(3)
C10A C11A 1.369(4)
C10A H10A 0.9300
C10B C11B 1.385(3)
C10B H10B 0.9300
C11A C12A 1.373(4)
C11A H11A 0.9300
C11B C12B 1.363(4)
C11B H11B 0.9300
C12A C13A 1.354(4)
C12A H12A 0.9300
C12B C13B 1.373(4)
C12B H12B 0.9300
C13A C14A 1.379(3)
C13A H13A 0.9300
C13B C14B 1.377(3)
C13B H13B 0.9300
C14A H14A 0.9300
C14B H14B 0.9300
C15A C19A 1.390(3)
C15B C19B 1.392(3)
C16A C17A 1.361(3)
C16B C17B 1.367(3)
C17A C18A 1.392(3)
C17A H17A 0.9300
C17B C18B 1.389(3)
C17B H17B 0.9300
C18A C19A 1.396(3)
C18B C19B 1.393(3)
C20A H20A 0.9300
C20B H20B 0.9300
C21A H21A 0.9600
C21A H21B 0.9600
C21A H21C 0.9600
C21B H21D 0.9600
C21B H21E 0.9600
C21B H21F 0.9600

loop_
_geom_hbond_atom_site_label_D
_geom_hbond_atom_site_label_H
_geom_hbond_atom_site_label_A
_geom_hbond_site_symmetry_A
_geom_hbond_distance_DH
_geom_hbond_distance_HA
_geom_hbond_distance_DA
_geom_hbond_angle_DHA
_geom_hbond_publ_flag
N7A H7A N8B 4_566 0.86 2.25 3.014(2) 148 yes
N7B H7B N8A 4_565 0.86 2.25 3.092(2) 165 yes
C13A H13A Cl1A 3_566 0.93 2.82 3.620(3) 144 yes
C20A H20A O4A 2_656 0.93 2.47 3.243(3) 141 yes

loop_
_geom_torsion_atom_site_label_1
_geom_torsion_atom_site_label_2
_geom_torsion_atom_site_label_3
_geom_torsion_atom_site_label_4
_geom_torsion
O3A S2A N7A C15A 54.0(2)
O4A S2A N7A C15A -177.38(17)
C9A S2A N7A C15A -63.9(2)
O3B S2B N7B C15B 42.58(18)
O4B S2B N7B C15B 170.92(16)
C9B S2B N7B C15B -74.47(18)
O3A S2A C9A C14A -20.6(2)
O4A S2A C9A C14A -150.49(17)
N7A S2A C9A C14A 99.25(18)
O3A S2A C9A C10A 155.31(17)
O4A S2A C9A C10A 25.4(2)
N7A S2A C9A C10A -84.85(19)
O3B S2B C9B C10B -14.6(2)
O4B S2B C9B C10B -146.40(17)
N7B S2B C9B C10B 102.56(18)
O3B S2B C9B C14B 166.09(16)
O4B S2B C9B C14B 34.3(2)
N7B S2B C9B C14B -76.70(18)
C14A C9A C10A C11A 1.7(4)
S2A C9A C10A C11A -174.2(2)
C14B C9B C10B C11B -0.4(3)
S2B C9B C10B C11B -179.61(18)
C9A C10A C11A C12A -0.3(4)
C9B C10B C11B C12B 0.7(4)
C10A C11A C12A C13A -0.9(5)
C10B C11B C12B C13B -0.5(4)
C11A C12A C13A C14A 0.8(4)
C11B C12B C13B C14B -0.2(4)
C10A C9A C14A C13A -1.7(3)
S2A C9A C14A C13A 174.03(18)
C12A C13A C14A C9A 0.5(4)
C10B C9B C14B C13B -0.3(3)
S2B C9B C14B C13B 178.94(18)
C12B C13B C14B C9B 0.6(4)
C16A N6A C15A C19A 1.2(3)
C16A N6A C15A N7A -179.50(18)
S2A N7A C15A N6A -9.7(3)
S2A N7A C15A C19A 169.53(15)
C16B N6B C15B C19B 1.8(3)
C16B N6B C15B N7B -175.93(17)
S2B N7B C15B N6B 21.4(2)
S2B N7B C15B C19B -156.28(15)
C15A N6A C16A C17A -0.9(3)
C15A N6A C16A Cl1A 177.34(15)
C15B N6B C16B C17B -0.4(3)
C15B N6B C16B Cl1B 179.63(15)
N6A C16A C17A C18A 0.2(3)
Cl1A C16A C17A C18A -177.92(14)
N6B C16B C17B C18B -1.1(3)
Cl1B C16B C17B C18B 178.91(15)
C20A N5A C18A C17A 179.0(2)
C21A N5A C18A C17A -2.4(3)
C20A N5A C18A C19A -0.8(2)
C21A N5A C18A C19A 177.74(17)
C16A C17A C18A N5A -179.73(19)
C16A C17A C18A C19A 0.1(3)
C20B N5B C18B C17B -176.7(2)
C21B N5B C18B C17B 2.1(3)
C20B N5B C18B C19B 0.0(2)
C21B N5B C18B C19B 178.77(19)
C16B C17B C18B N5B 177.4(2)
C16B C17B C18B C19B 1.2(3)
C20A N8A C19A C15A -179.5(2)
C20A N8A C19A C18A 0.2(2)
N6A C15A C19A N8A 178.71(19)
N7A C15A C19A N8A -0.5(3)
N6A C15A C19A C18A -1.0(3)
N7A C15A C19A C18A 179.78(17)
N5A C18A C19A N8A 0.4(2)
C17A C18A C19A N8A -179.47(17)
N5A C18A C19A C15A -179.87(16)
C17A C18A C19A C15A 0.3(3)
C20B N8B C19B C18B 0.4(2)
C20B N8B C19B C15B 176.6(2)
N5B C18B C19B N8B -0.3(2)
C17B C18B C19B N8B 176.86(18)
N5B C18B C19B C15B -177.09(17)
C17B C18B C19B C15B 0.0(3)
N6B C15B C19B N8B -177.66(19)
N7B C15B C19B N8B 0.0(3)
N6B C15B C19B C18B -1.6(3)
N7B C15B C19B C18B 176.01(17)
C19A N8A C20A N5A -0.8(2)
C18A N5A C20A N8A 1.1(2)
C21A N5A C20A N8A -177.51(18)
C19B N8B C20B N5B -0.4(2)
C18B N5B C20B N8B 0.2(2)
C21B N5B C20B N8B -178.51(19)
